data_2210231
loop_
_publ_author_name
'Yesilkaynak, Tuncay'
'Fl\"orke, Ulrich'
'K\"ulc\"u, Nevzat'
'Arslan, Hakan'

_publ_section_title
;
 1-Benzoyl-3-(4-methylpyridin-2-yl)thiourea
;
_journal_coeditor_code GA2001
_journal_issue 9
_journal_name_full 'Acta Crystallographica Section E'
_journal_page_first o3934
_journal_page_last o3935
_journal_paper_doi 10.1107/S1600536806032302
_journal_volume 62
_journal_year 2006
_chemical_formula_iupac 'C14 H13 N3 O S'
_chemical_formula_moiety 'C14 H13 N3 O S'
_chemical_formula_sum 'C14 H13 N3 O S'
_chemical_formula_weight 271.33
_chemical_name_systematic
;
1-Benzoyl-3-(4-methylpyridin-2-yl)thiourea
;
_space_group_IT_number 14
_symmetry_cell_setting monoclinic
_symmetry_space_group_name_Hall '-P 2ybc'
_symmetry_space_group_name_H-M 'P 1 21/c 1'
_atom_sites_solution_hydrogens difmap
_atom_sites_solution_primary direct
_atom_sites_solution_secondary difmap
_audit_creation_method SHELXL-97
_cell_angle_alpha 90.00
_cell_angle_beta 96.962(3)
_cell_angle_gamma 90.00
_cell_formula_units_Z 4
_cell_length_a 11.9247(15)
_cell_length_b 5.1952(7)
_cell_length_c 21.615(3)
_cell_measurement_reflns_used 1567
_cell_measurement_temperature 120(2)
_cell_measurement_theta_max 24.97
_cell_measurement_theta_min 2.40
_cell_volume 1329.2(3)
_computing_cell_refinement 'SAINT (Bruker, 2002)'
_computing_data_collection 'SMART (Bruker, 2002)'
_computing_data_reduction SAINT
_computing_molecular_graphics SHELXTL
_computing_publication_material SHELXTL
_computing_structure_refinement SHELXTL
_computing_structure_solution 'SHELXTL (Bruker, 2002)'
_diffrn_ambient_temperature 120(2)
_diffrn_measured_fraction_theta_full 0.999
_diffrn_measured_fraction_theta_max 0.999
_diffrn_measurement_device_type 'Bruker SMART APEX'
_diffrn_measurement_method '\f and \w'
_diffrn_radiation_monochromator graphite
_diffrn_radiation_source 'sealed tube'
_diffrn_radiation_type MoK\a
_diffrn_radiation_wavelength 0.71073
_diffrn_reflns_av_R_equivalents 0.0619
_diffrn_reflns_av_sigmaI/netI 0.0925
_diffrn_reflns_limit_h_max 15
_diffrn_reflns_limit_h_min -15
_diffrn_reflns_limit_k_max 6
_diffrn_reflns_limit_k_min -6
_diffrn_reflns_limit_l_max 28
_diffrn_reflns_limit_l_min -28
_diffrn_reflns_number 11451
_diffrn_reflns_theta_full 28.20
_diffrn_reflns_theta_max 28.20
_diffrn_reflns_theta_min 1.72
_diffrn_standards_decay_% 0
_diffrn_standards_interval_time 430
_diffrn_standards_number 1560
_exptl_absorpt_coefficient_mu 0.238
_exptl_absorpt_correction_T_max 0.9708
_exptl_absorpt_correction_T_min 0.9119
_exptl_absorpt_correction_type multi-scan
_exptl_absorpt_process_details '(SADABS; Bruker, 2002)'
_exptl_crystal_colour 'pale yellow'
_exptl_crystal_density_diffrn 1.356
_exptl_crystal_density_method 'not measured'
_exptl_crystal_description needle
_exptl_crystal_F_000 568
_exptl_crystal_size_max 0.48
_exptl_crystal_size_mid 0.18
_exptl_crystal_size_min 0.12
_refine_diff_density_max 0.375
_refine_diff_density_min -0.308
_refine_ls_extinction_method none
_refine_ls_goodness_of_fit_ref 0.877
_refine_ls_hydrogen_treatment constr
_refine_ls_matrix_type full
_refine_ls_number_parameters 173
_refine_ls_number_reflns 3254
_refine_ls_number_restraints 0
_refine_ls_restrained_S_all 0.877
_refine_ls_R_factor_all 0.0830
_refine_ls_R_factor_gt 0.0499
_refine_ls_shift/su_max 0.000
_refine_ls_shift/su_mean 0.000
_refine_ls_structure_factor_coef Fsqd
_refine_ls_weighting_details 'calc w=1/[\s^2^(Fo^2^)+(0.044P)^2^] where P=(Fo^2^+2Fc^2^)/3'
_refine_ls_weighting_scheme calc
_refine_ls_wR_factor_gt 0.0993
_refine_ls_wR_factor_ref 0.1124
_reflns_number_gt 2026
_reflns_number_total 3254
_reflns_threshold_expression I>2\s(I)
_cod_data_source_file ga2001.cif
_cod_data_source_block I
_cod_original_sg_symbol_H-M 'P 21/c'
_cod_database_code 2210231
_cod_database_fobs_code 2210231

loop_
_symmetry_equiv_pos_as_xyz
'x, y, z'
'-x, y+1/2, -z+1/2'
'-x, -y, -z'
'x, -y-1/2, z-1/2'

loop_
_atom_site_type_symbol
_atom_site_label
_atom_site_fract_x
_atom_site_fract_y
_atom_site_fract_z
_atom_site_U_iso_or_equiv
_atom_site_adp_type
_atom_site_calc_flag
_atom_site_refinement_flags
_atom_site_occupancy
S S1 0.02463(4) 0.69073(13) 0.08562(2) 0.03769(19) Uani d . 1
O O1 0.37889(11) 0.4364(3) 0.05884(7) 0.0405(4) Uani d . 1
N N1 0.36791(13) 0.9156(3) 0.19281(8) 0.0344(4) Uani d . 1
N N2 0.24871(13) 0.7134(3) 0.12008(7) 0.0291(4) Uani d . 1
H H2B 0.3135 0.6469 0.1125 0.035 Uiso calc R 1
N N3 0.18649(12) 0.4287(3) 0.04268(7) 0.0278(4) Uani d . 1
H H3A 0.1288 0.3511 0.0212 0.033 Uiso calc R 1
C C1 0.39131(18) 1.0899(5) 0.23789(10) 0.0404(6) Uani d . 1
H H1A 0.4670 1.1023 0.2573 0.048 Uiso calc R 1
C C2 0.31223(18) 1.2523(4) 0.25788(10) 0.0394(6) Uani d . 1
H H2A 0.3336 1.3736 0.2900 0.047 Uiso calc R 1
C C3 0.20114(17) 1.2376(4) 0.23071(9) 0.0321(5) Uani d . 1
C C4 0.17485(16) 1.0588(4) 0.18362(9) 0.0292(5) Uani d . 1
H H4A 0.1000 1.0442 0.1632 0.035 Uiso calc R 1
C C5 0.26024(16) 0.9021(4) 0.16702(8) 0.0278(5) Uani d . 1
C C6 0.11200(18) 1.4089(5) 0.25197(10) 0.0411(6) Uani d . 1
H H6A 0.0897 1.3430 0.2912 0.062 Uiso calc R 1
H H6B 0.0460 1.4120 0.2202 0.062 Uiso calc R 1
H H6C 0.1420 1.5837 0.2584 0.062 Uiso calc R 1
C C7 0.15969(15) 0.6142(4) 0.08464(8) 0.0276(5) Uani d . 1
C C8 0.29257(16) 0.3499(4) 0.03026(9) 0.0290(5) Uani d . 1
C C9 0.29646(15) 0.1549(4) -0.01933(8) 0.0272(5) Uani d . 1
C C10 0.20970(17) -0.0189(4) -0.03680(9) 0.0313(5) Uani d . 1
H H10A 0.1419 -0.0111 -0.0179 0.038 Uiso calc R 1
C C11 0.22211(19) -0.2024(4) -0.08146(10) 0.0382(5) Uani d . 1
H H11A 0.1624 -0.3197 -0.0937 0.046 Uiso calc R 1
C C12 0.3210(2) -0.2163(4) -0.10846(10) 0.0400(6) Uani d . 1
H H12A 0.3296 -0.3451 -0.1387 0.048 Uiso calc R 1
C C13 0.40745(18) -0.0440(4) -0.09172(9) 0.0370(5) Uani d . 1
H H13A 0.4750 -0.0531 -0.1108 0.044 Uiso calc R 1
C C14 0.39563(16) 0.1413(4) -0.04727(9) 0.0320(5) Uani d . 1
H H14A 0.4552 0.2598 -0.0357 0.038 Uiso calc R 1

loop_
_atom_site_aniso_label
_atom_site_aniso_U_11
_atom_site_aniso_U_22
_atom_site_aniso_U_33
_atom_site_aniso_U_12
_atom_site_aniso_U_13
_atom_site_aniso_U_23
S1 0.0223(3) 0.0564(4) 0.0340(3) -0.0002(2) 0.0023(2) -0.0133(3)
O1 0.0263(7) 0.0465(10) 0.0468(9) 0.0034(7) -0.0028(7) -0.0139(8)
N1 0.0294(9) 0.0377(11) 0.0348(9) -0.0021(8) -0.0020(7) -0.0035(9)
N2 0.0224(8) 0.0332(11) 0.0310(9) 0.0014(7) 0.0006(7) -0.0059(8)
N3 0.0215(8) 0.0337(10) 0.0276(8) -0.0034(7) 0.0001(7) -0.0047(8)
C1 0.0354(12) 0.0448(15) 0.0384(12) -0.0065(11) -0.0061(10) -0.0063(11)
C2 0.0461(13) 0.0373(14) 0.0333(12) -0.0060(11) -0.0007(10) -0.0068(10)
C3 0.0408(12) 0.0283(12) 0.0283(11) -0.0038(9) 0.0082(9) 0.0043(9)
C4 0.0285(10) 0.0296(12) 0.0293(10) -0.0019(9) 0.0031(8) 0.0015(9)
C5 0.0292(10) 0.0289(12) 0.0251(10) -0.0041(9) 0.0020(8) 0.0025(9)
C6 0.0469(13) 0.0365(14) 0.0415(12) 0.0004(11) 0.0121(10) -0.0072(11)
C7 0.0285(10) 0.0301(12) 0.0238(10) -0.0004(9) 0.0016(8) 0.0010(9)
C8 0.0270(10) 0.0280(12) 0.0318(10) 0.0020(9) 0.0026(8) 0.0042(9)
C9 0.0279(10) 0.0262(12) 0.0267(10) 0.0045(9) 0.0009(8) 0.0035(9)
C10 0.0363(11) 0.0270(12) 0.0308(11) 0.0012(9) 0.0048(9) 0.0050(10)
C11 0.0491(13) 0.0285(13) 0.0359(12) -0.0039(10) 0.0011(10) 0.0018(10)
C12 0.0571(14) 0.0332(14) 0.0292(11) 0.0099(11) 0.0033(10) -0.0018(10)
C13 0.0385(12) 0.0403(14) 0.0323(11) 0.0107(11) 0.0057(9) 0.0048(11)
C14 0.0305(10) 0.0326(13) 0.0322(11) 0.0046(9) 0.0012(9) 0.0033(10)

loop_
_atom_type_symbol
_atom_type_description
_atom_type_scat_dispersion_real
_atom_type_scat_dispersion_imag
_atom_type_scat_source
C C 0.0033 0.0016 'International Tables Vol C Tables 4.2.6.8 and 6.1.1.4'
H H 0.0000 0.0000 'International Tables Vol C Tables 4.2.6.8 and 6.1.1.4'
N N 0.0061 0.0033 'International Tables Vol C Tables 4.2.6.8 and 6.1.1.4'
O O 0.0106 0.0060 'International Tables Vol C Tables 4.2.6.8 and 6.1.1.4'
S S 0.1246 0.1234 'International Tables Vol C Tables 4.2.6.8 and 6.1.1.4'

loop_
_geom_angle_atom_site_label_1
_geom_angle_atom_site_label_2
_geom_angle_atom_site_label_3
_geom_angle
_geom_angle_publ_flag
C1 N1 C5 116.43(18) ?
C7 N2 C5 133.23(17) y
C7 N2 H2B 113.4 ?
C5 N2 H2B 113.4 ?
C8 N3 C7 128.30(16) y
C8 N3 H3A 115.9 ?
C7 N3 H3A 115.9 ?
N1 C1 C2 123.76(19) ?
N1 C1 H1A 118.1 ?
C2 C1 H1A 118.1 ?
C1 C2 C3 119.4(2) ?
C1 C2 H2A 120.3 ?
C3 C2 H2A 120.3 ?
C2 C3 C4 117.93(19) ?
C2 C3 C6 120.94(19) ?
C4 C3 C6 121.13(18) ?
C5 C4 C3 118.47(18) ?
C5 C4 H4A 120.8 ?
C3 C4 H4A 120.8 ?
N1 C5 C4 124.02(18) ?
N1 C5 N2 110.03(17) ?
C4 C5 N2 125.92(17) ?
C3 C6 H6A 109.5 ?
C3 C6 H6B 109.5 ?
H6A C6 H6B 109.5 ?
C3 C6 H6C 109.5 ?
H6A C6 H6C 109.5 ?
H6B C6 H6C 109.5 ?
N2 C7 N3 114.41(16) y
N2 C7 S1 127.22(16) ?
N3 C7 S1 118.37(13) ?
O1 C8 N3 121.78(19) ?
O1 C8 C9 121.35(17) ?
N3 C8 C9 116.87(16) y
C10 C9 C14 119.47(19) ?
C10 C9 C8 123.63(18) ?
C14 C9 C8 116.84(18) ?
C11 C10 C9 120.0(2) ?
C11 C10 H10A 120.0 ?
C9 C10 H10A 120.0 ?
C10 C11 C12 120.2(2) ?
C10 C11 H11A 119.9 ?
C12 C11 H11A 119.9 ?
C11 C12 C13 120.3(2) ?
C11 C12 H12A 119.8 ?
C13 C12 H12A 119.8 ?
C14 C13 C12 119.9(2) ?
C14 C13 H13A 120.0 ?
C12 C13 H13A 120.0 ?
C13 C14 C9 120.1(2) ?
C13 C14 H14A 120.0 ?
C9 C14 H14A 120.0 ?

loop_
_geom_bond_atom_site_label_1
_geom_bond_atom_site_label_2
_geom_bond_distance
_geom_bond_publ_flag
S1 C7 1.6616(19) y
O1 C8 1.220(2) n
N1 C1 1.334(3) ?
N1 C5 1.338(2) ?
N2 C7 1.335(2) y
N2 C5 1.406(2) y
N2 H2B 0.8800 ?
N3 C8 1.386(2) y
N3 C7 1.387(2) y
N3 H3A 0.8800 ?
C1 C2 1.374(3) ?
C1 H1A 0.9500 ?
C2 C3 1.385(3) ?
C2 H2A 0.9500 ?
C3 C4 1.385(3) ?
C3 C6 1.501(3) ?
C4 C5 1.385(3) ?
C4 H4A 0.9500 ?
C6 H6A 0.9800 ?
C6 H6B 0.9800 ?
C6 H6C 0.9800 ?
C8 C9 1.480(3) y
C9 C10 1.391(3) ?
C9 C14 1.393(3) ?
C10 C11 1.377(3) ?
C10 H10A 0.9500 ?
C11 C12 1.380(3) ?
C11 H11A 0.9500 ?
C12 C13 1.380(3) ?
C12 H12A 0.9500 ?
C13 C14 1.379(3) ?
C13 H13A 0.9500 ?
C14 H14A 0.9500 ?

loop_
_geom_hbond_atom_site_label_D
_geom_hbond_atom_site_label_H
_geom_hbond_atom_site_label_A
_geom_hbond_site_symmetry_A
_geom_hbond_distance_DH
_geom_hbond_distance_HA
_geom_hbond_distance_DA
_geom_hbond_angle_DHA
N2 H2B O1 . 0.88 1.83 2.594(2) 143
N3 H3A S1 3_565 0.88 2.77 3.567(2) 150

loop_
_geom_torsion_atom_site_label_1
_geom_torsion_atom_site_label_2
_geom_torsion_atom_site_label_3
_geom_torsion_atom_site_label_4
_geom_torsion
C5 N1 C1 C2 -0.6(3)
N1 C1 C2 C3 0.3(3)
C1 C2 C3 C4 -0.6(3)
C1 C2 C3 C6 179.0(2)
C2 C3 C4 C5 1.1(3)
C6 C3 C4 C5 -178.53(19)
C1 N1 C5 C4 1.2(3)
C1 N1 C5 N2 179.31(18)
C3 C4 C5 N1 -1.5(3)
C3 C4 C5 N2 -179.29(18)
C7 N2 C5 N1 174.1(2)
C7 N2 C5 C4 -7.9(3)
C5 N2 C7 N3 179.47(18)
C5 N2 C7 S1 0.0(3)
C8 N3 C7 N2 -5.2(3)
C8 N3 C7 S1 174.38(16)
C7 N3 C8 O1 2.9(3)
C7 N3 C8 C9 -177.27(17)
O1 C8 C9 C10 154.7(2)
N3 C8 C9 C10 -25.2(3)
O1 C8 C9 C14 -22.3(3)
N3 C8 C9 C14 157.83(17)
C14 C9 C10 C11 -0.1(3)
C8 C9 C10 C11 -176.99(18)
C9 C10 C11 C12 0.7(3)
C10 C11 C12 C13 -1.1(3)
C11 C12 C13 C14 0.7(3)
C12 C13 C14 C9 -0.1(3)
C10 C9 C14 C13 -0.2(3)
C8 C9 C14 C13 176.87(17)

loop_
_cod_related_entry_id
_cod_related_entry_database
_cod_related_entry_code
1 ChemSpider 769860
